data_7028940
loop_
_publ_author_name
'Robinson, Sarah'
'Davies, E. Stephen'
'Lewis, William'
'Blake, Alexander J.'
'Liddle, Stephen T.'

_publ_section_title
;
 Alkali metal derivatives of an ortho-phenylene diamine.
;
_journal_issue 11
_journal_name_full 'Dalton transactions (Cambridge, England : 2003)'
_journal_page_first 4351
_journal_page_last 4360
_journal_paper_doi 10.1039/c3dt52632a
_journal_volume 43
_journal_year 2014
_chemical_formula_moiety 'C88 H132 N4 Na4 O4'
_chemical_formula_sum 'C88 H132 N4 Na4 O4'
_chemical_formula_weight 1401.94
_space_group_IT_number 14
_symmetry_cell_setting monoclinic
_symmetry_space_group_name_Hall '-P 2ybc'
_symmetry_space_group_name_H-M 'P 1 21/c 1'
_atom_sites_solution_hydrogens geom
_atom_sites_solution_primary direct
_atom_sites_solution_secondary difmap
_audit_creation_method 'enCIFer editing of SHELXL-97 created file'
_cell_angle_alpha 90.00
_cell_angle_beta 106.983(3)
_cell_angle_gamma 90.00
_cell_formula_units_Z 2
_cell_length_a 10.6580(3)
_cell_length_b 24.4174(5)
_cell_length_c 16.7902(4)
_cell_measurement_reflns_used 7897
_cell_measurement_temperature 90(2)
_cell_measurement_theta_max 74.27
_cell_measurement_theta_min 3.62
_cell_volume 4178.95(19)
_computing_cell_refinement
;
CrysAlisPro, Agilent Technologies,
Version 1.171.34.49 (release 20-01-2011 CrysAlis171 .NET)
(compiled Jan 20 2011,15:58:25)
;
_computing_data_collection
;
CrysAlisPro, Agilent Technologies,
Version 1.171.34.49 (release 20-01-2011 CrysAlis171 .NET)
(compiled Jan 20 2011,15:58:25)
;
_computing_data_reduction
;
CrysAlisPro, Agilent Technologies,
Version 1.171.34.49 (release 20-01-2011 CrysAlis171 .NET)
(compiled Jan 20 2011,15:58:25)
;
_computing_publication_material 'enCIFer(Allen et al.,2004);PLATON(Spek,2003)'
_computing_structure_refinement 'SHELXL-97 (Sheldrick, 2008)'
_computing_structure_solution 'SHELXS-97 (Sheldrick, 2008)'
_diffrn_ambient_temperature 90(2)
_diffrn_detector_area_resol_mean 10.3613
_diffrn_measured_fraction_theta_full 0.996
_diffrn_measured_fraction_theta_max 0.972
_diffrn_measurement_device_type 'SuperNova, Single source at offset), Atlas'
_diffrn_measurement_method '\w scans'
_diffrn_radiation_monochromator mirror
_diffrn_radiation_source 'SuperNova (Cu) X-ray Source'
_diffrn_radiation_type 'Cu K\a'
_diffrn_radiation_wavelength 1.54184
_diffrn_reflns_av_R_equivalents 0.0357
_diffrn_reflns_av_sigmaI/netI 0.0407
_diffrn_reflns_limit_h_max 13
_diffrn_reflns_limit_h_min -10
_diffrn_reflns_limit_k_max 21
_diffrn_reflns_limit_k_min -30
_diffrn_reflns_limit_l_max 20
_diffrn_reflns_limit_l_min -20
_diffrn_reflns_number 19821
_diffrn_reflns_theta_full 67.50
_diffrn_reflns_theta_max 74.44
_diffrn_reflns_theta_min 3.62
_diffrn_standards_decay_% 0
_diffrn_standards_number 0
_exptl_absorpt_coefficient_mu 0.692
_exptl_absorpt_correction_T_max 1.143
_exptl_absorpt_correction_T_min 0.922
_exptl_absorpt_correction_type gaussian
_exptl_absorpt_process_details
;
CrysAlisPro, Agilent Technologies,
Version 1.171.34.49 (release 20-01-2011 CrysAlis171 .NET)
(compiled Jan 20 2011,15:58:25)
Numerical absorption correction based on gaussian integration over
            a multifaceted crystal model
;
_exptl_crystal_colour orange
_exptl_crystal_density_diffrn 1.114
_exptl_crystal_density_method 'not measured'
_exptl_crystal_description block
_exptl_crystal_F_000 1528
_exptl_crystal_size_max 0.2572
_exptl_crystal_size_mid 0.2331
_exptl_crystal_size_min 0.0919
_refine_diff_density_max 0.398
_refine_diff_density_min -0.302
_refine_diff_density_rms 0.043
_refine_ls_extinction_method none
_refine_ls_goodness_of_fit_ref 1.034
_refine_ls_hydrogen_treatment constr
_refine_ls_matrix_type full
_refine_ls_number_parameters 781
_refine_ls_number_reflns 8310
_refine_ls_number_restraints 1955
_refine_ls_restrained_S_all 1.027
_refine_ls_R_factor_all 0.0725
_refine_ls_R_factor_gt 0.0497
_refine_ls_shift/su_max 0.001
_refine_ls_shift/su_mean 0.000
_refine_ls_structure_factor_coef Fsqd
_refine_ls_weighting_details 'calc w=1/[\s^2^(Fo^2^)+(0.0569P)^2^+1.8456P] where P=(Fo^2^+2Fc^2^)/3'
_refine_ls_weighting_scheme calc
_refine_ls_wR_factor_gt 0.1172
_refine_ls_wR_factor_ref 0.1311
_reflns_number_gt 6204
_reflns_number_total 8310
_reflns_threshold_expression I>2\s(I)
_cod_data_source_file c3dt52632a.txt
_cod_data_source_block 3
_cod_original_cell_volume 4178.93(18)
_cod_original_sg_symbol_H-M 'P 21/c'
_cod_database_code 7028940

loop_
_symmetry_equiv_pos_as_xyz
'x, y, z'
'-x, y+1/2, -z+1/2'
'-x, -y, -z'
'x, -y-1/2, z-1/2'

loop_
_atom_site_label
_atom_site_type_symbol
_atom_site_fract_x
_atom_site_fract_y
_atom_site_fract_z
_atom_site_U_iso_or_equiv
_atom_site_adp_type
_atom_site_occupancy
_atom_site_symmetry_multiplicity
_atom_site_calc_flag
_atom_site_refinement_flags
_atom_site_disorder_assembly
_atom_site_disorder_group
Na1 Na 0.70954(6) 0.42369(3) 0.27867(4) 0.03099(17) Uani 1 1 d U . .
Na2 Na 0.82047(7) 0.48305(3) 0.46072(4) 0.02924(16) Uani 1 1 d U . .
O1 O 0.4978(5) 0.4541(4) 0.2167(4) 0.0419(8) Uani 0.459(19) 1 d PDU A 1
O1A O 0.5052(4) 0.4664(3) 0.2304(4) 0.0428(8) Uani 0.541(19) 1 d PDU A 2
O2 O 0.6009(8) 0.3474(2) 0.2396(5) 0.0445(10) Uani 0.399(5) 1 d PDU A 1
O2A O 0.6085(5) 0.33371(15) 0.2481(3) 0.0409(7) Uani 0.601(5) 1 d PDU A 2
N1 N 0.82624(14) 0.50698(6) 0.31982(9) 0.0266(2) Uani 1 1 d DU A .
N2 N 0.90068(13) 0.40883(6) 0.39391(9) 0.0232(2) Uani 1 1 d DU A .
C1 C 0.95853(16) 0.49677(7) 0.34774(10) 0.0216(2) Uani 1 1 d U A .
C2 C 0.99887(15) 0.44418(7) 0.38905(10) 0.0203(2) Uani 1 1 d U . .
C3 C 1.13426(16) 0.43363(7) 0.42035(10) 0.0237(3) Uani 1 1 d U . .
H3 H 1.1622 0.4005 0.4498 0.028 Uiso 1 1 calc R . .
C4 C 1.22973(17) 0.47036(8) 0.40965(11) 0.0275(3) Uani 1 1 d U . .
H4 H 1.3203 0.4616 0.4305 0.033 Uiso 1 1 calc R A .
C5 C 1.19092(18) 0.51928(8) 0.36864(11) 0.0292(3) Uani 1 1 d U . .
H5 H 1.2548 0.5442 0.3609 0.035 Uiso 1 1 calc R . .
C6 C 1.05735(18) 0.53204(7) 0.33843(10) 0.0256(3) Uani 1 1 d U . .
H6 H 1.0325 0.5659 0.3105 0.031 Uiso 1 1 calc R A .
C7 C 0.7851(10) 0.5496(3) 0.2609(4) 0.0279(5) Uani 0.690(7) 1 d PDU A 1
C7A C 0.779(2) 0.5490(7) 0.2594(10) 0.0286(6) Uani 0.310(7) 1 d PDU A 2
C8 C 0.7793(7) 0.5414(2) 0.1770(4) 0.0228(4) Uani 0.690(7) 1 d PDU A 1
C8A C 0.7799(16) 0.5428(5) 0.1751(10) 0.0241(7) Uani 0.310(7) 1 d PDU A 2
C9 C 0.7220(9) 0.5802(3) 0.1158(5) 0.0233(7) Uani 0.690(7) 1 d PDU A 1
H9 H 0.7203 0.5733 0.0598 0.028 Uiso 0.690(7) 1 calc PR A 1
C9A C 0.710(2) 0.5831(7) 0.1192(11) 0.0237(10) Uani 0.310(7) 1 d PDU A 2
H9A H 0.7064 0.5800 0.0623 0.028 Uiso 0.310(7) 1 calc PR A 2
C10 C 0.6679(5) 0.6283(2) 0.1345(3) 0.0259(7) Uani 0.690(7) 1 d PDU A 1
C10A C 0.6456(12) 0.6268(5) 0.1427(6) 0.0259(10) Uani 0.310(7) 1 d PDU A 2
C11 C 0.6795(4) 0.63849(16) 0.2180(2) 0.0286(7) Uani 0.690(7) 1 d PDU A 1
H11 H 0.6459 0.6718 0.2327 0.034 Uiso 0.690(7) 1 calc PR A 1
C11A C 0.6439(9) 0.6292(4) 0.2248(5) 0.0267(10) Uani 0.310(7) 1 d PDU A 2
H11A H 0.5965 0.6580 0.2409 0.032 Uiso 0.310(7) 1 calc PR A 2
C12 C 0.7392(4) 0.60121(16) 0.2806(2) 0.0296(6) Uani 0.690(7) 1 d PDU A 1
C12A C 0.7083(9) 0.5915(4) 0.2847(5) 0.0293(9) Uani 0.310(7) 1 d PDU A 2
C13 C 0.83447(17) 0.49061(7) 0.14750(11) 0.0254(3) Uani 1 1 d DU . .
H13 H 0.8780 0.4681 0.1977 0.030 Uiso 0.690(7) 1 calc PR A 1
H13A H 0.8776 0.4686 0.1983 0.030 Uiso 0.310(7) 1 calc PR A 2
C14 C 0.72542(19) 0.45552(8) 0.08994(12) 0.0307(4) Uani 1 1 d DU A .
H14A H 0.6610 0.4458 0.1189 0.046 Uiso 1 1 calc R . .
H14B H 0.7637 0.4221 0.0747 0.046 Uiso 1 1 calc R . .
H14C H 0.6821 0.4763 0.0395 0.046 Uiso 1 1 calc R . .
C15 C 0.9377(2) 0.50408(10) 0.10346(14) 0.0416(5) Uani 1 1 d DU A .
H15A H 0.8972 0.5254 0.0530 0.062 Uiso 1 1 calc R . .
H15B H 0.9736 0.4700 0.0883 0.062 Uiso 1 1 calc R . .
H15C H 1.0086 0.5255 0.1408 0.062 Uiso 1 1 calc R . .
C16 C 0.5916(5) 0.6680(3) 0.0673(3) 0.0289(8) Uani 0.690(7) 1 d PDU A 1
H16 H 0.6091 0.6591 0.0134 0.035 Uiso 0.690(7) 1 calc PR A 1
C16A C 0.5699(11) 0.6670(6) 0.0773(8) 0.0272(12) Uani 0.310(7) 1 d PDU A 2
H16A H 0.5745 0.6512 0.0232 0.033 Uiso 0.310(7) 1 calc PR A 2
C17 C 0.4446(5) 0.6624(3) 0.0566(4) 0.0339(13) Uani 0.690(7) 1 d PDU A 1
H17A H 0.4177 0.6243 0.0433 0.051 Uiso 0.690(7) 1 calc PR A 1
H17B H 0.3956 0.6863 0.0113 0.051 Uiso 0.690(7) 1 calc PR A 1
H17C H 0.4264 0.6730 0.1084 0.051 Uiso 0.690(7) 1 calc PR A 1
C17A C 0.4224(11) 0.6666(7) 0.0707(10) 0.033(2) Uani 0.310(7) 1 d PDU A 2
H17D H 0.3879 0.6294 0.0585 0.050 Uiso 0.310(7) 1 calc PR A 2
H17E H 0.3754 0.6913 0.0258 0.050 Uiso 0.310(7) 1 calc PR A 2
H17F H 0.4104 0.6790 0.1235 0.050 Uiso 0.310(7) 1 calc PR A 2
C18 C 0.6295(14) 0.7282(3) 0.0903(8) 0.0386(16) Uani 0.690(7) 1 d PDU A 1
H18A H 0.6182 0.7364 0.1449 0.058 Uiso 0.690(7) 1 calc PR A 1
H18B H 0.5730 0.7524 0.0483 0.058 Uiso 0.690(7) 1 calc PR A 1
H18C H 0.7213 0.7341 0.0922 0.058 Uiso 0.690(7) 1 calc PR A 1
C18A C 0.638(3) 0.7231(6) 0.0830(17) 0.034(2) Uani 0.310(7) 1 d PDU A 2
H18D H 0.6350 0.7417 0.1342 0.052 Uiso 0.310(7) 1 calc PR A 2
H18E H 0.5923 0.7454 0.0348 0.052 Uiso 0.310(7) 1 calc PR A 2
H18F H 0.7293 0.7178 0.0838 0.052 Uiso 0.310(7) 1 calc PR A 2
C19 C 0.7421(4) 0.61352(16) 0.3697(2) 0.0361(7) Uani 0.690(7) 1 d PDU A 1
H19 H 0.8132 0.5906 0.4068 0.043 Uiso 0.690(7) 1 calc PR A 1
C19A C 0.6962(10) 0.5962(3) 0.3729(5) 0.0355(11) Uani 0.310(7) 1 d PDU A 2
H19A H 0.7745 0.5772 0.4103 0.043 Uiso 0.310(7) 1 calc PR A 2
C20 C 0.6132(4) 0.5960(2) 0.3842(2) 0.0489(9) Uani 0.690(7) 1 d PDU A 1
H20A H 0.5405 0.6162 0.3464 0.073 Uiso 0.690(7) 1 calc PR A 1
H20B H 0.6161 0.6038 0.4420 0.073 Uiso 0.690(7) 1 calc PR A 1
H20C H 0.6001 0.5566 0.3736 0.073 Uiso 0.690(7) 1 calc PR A 1
C20A C 0.5762(9) 0.5647(5) 0.3797(5) 0.0494(17) Uani 0.310(7) 1 d PDU A 2
H20D H 0.5743 0.5649 0.4377 0.074 Uiso 0.310(7) 1 calc PR A 2
H20E H 0.5807 0.5269 0.3614 0.074 Uiso 0.310(7) 1 calc PR A 2
H20F H 0.4965 0.5822 0.3444 0.074 Uiso 0.310(7) 1 calc PR A 2
C21 C 0.7741(5) 0.67376(17) 0.3947(2) 0.0523(11) Uani 0.690(7) 1 d PDU A 1
H21A H 0.8541 0.6846 0.3812 0.079 Uiso 0.690(7) 1 calc PR A 1
H21B H 0.7875 0.6779 0.4546 0.079 Uiso 0.690(7) 1 calc PR A 1
H21C H 0.7011 0.6971 0.3641 0.079 Uiso 0.690(7) 1 calc PR A 1
C21A C 0.7033(12) 0.6556(4) 0.4025(5) 0.055(2) Uani 0.310(7) 1 d PDU A 2
H21D H 0.6215 0.6745 0.3736 0.082 Uiso 0.310(7) 1 calc PR A 2
H21E H 0.7772 0.6740 0.3902 0.082 Uiso 0.310(7) 1 calc PR A 2
H21F H 0.7156 0.6564 0.4627 0.082 Uiso 0.310(7) 1 calc PR A 2
C22 C 0.928(3) 0.3525(5) 0.4077(14) 0.0267(6) Uani 0.436(4) 1 d PDU A 1
C22A C 0.933(2) 0.3528(4) 0.4061(11) 0.0262(5) Uani 0.564(4) 1 d PDU A 2
C23 C 0.9755(10) 0.3210(5) 0.3506(5) 0.0278(6) Uani 0.436(4) 1 d PDU A 1
C23A C 0.9862(8) 0.3214(4) 0.3533(4) 0.0281(5) Uani 0.564(4) 1 d PDU A 2
C24 C 0.9760(6) 0.2638(3) 0.3645(4) 0.0275(8) Uani 0.436(4) 1 d PDU A 1
H24 H 1.0099 0.2411 0.3298 0.033 Uiso 0.436(4) 1 calc PR A 1
C24A C 1.0130(4) 0.2654(2) 0.3634(3) 0.0266(7) Uani 0.564(4) 1 d PDU A 2
H24A H 1.0491 0.2468 0.3254 0.032 Uiso 0.564(4) 1 calc PR A 2
C25 C 0.9306(5) 0.23812(18) 0.4253(3) 0.0273(7) Uani 0.436(4) 1 d PDU A 1
C25A C 0.9876(4) 0.23681(14) 0.4281(2) 0.0244(6) Uani 0.564(4) 1 d PDU A 2
C26 C 0.8800(5) 0.2713(2) 0.4749(3) 0.0253(7) Uani 0.436(4) 1 d PDU A 1
H26 H 0.8482 0.2544 0.5162 0.030 Uiso 0.436(4) 1 calc PR A 1
C26A C 0.9355(4) 0.26617(15) 0.4821(2) 0.0252(6) Uani 0.564(4) 1 d PDU A 2
H26A H 0.9180 0.2475 0.5274 0.030 Uiso 0.564(4) 1 calc PR A 2
C27 C 0.8729(6) 0.3283(2) 0.4678(4) 0.0270(7) Uani 0.436(4) 1 d PDU A 1
C27A C 0.9081(4) 0.32222(18) 0.4722(3) 0.0253(6) Uani 0.564(4) 1 d PDU A 2
C28 C 1.01121(18) 0.34581(8) 0.27615(11) 0.0281(3) Uani 1 1 d DU . .
H28 H 1.0030 0.3865 0.2792 0.034 Uiso 0.436(4) 1 calc PR A 1
H28A H 1.0030 0.3865 0.2792 0.034 Uiso 0.564(4) 1 calc PR A 2
C29 C 0.91160(19) 0.32630(8) 0.19555(11) 0.0323(4) Uani 1 1 d DU A .
H29A H 0.9203 0.2867 0.1898 0.048 Uiso 1 1 calc R . .
H29B H 0.9281 0.3450 0.1479 0.048 Uiso 1 1 calc R . .
H29C H 0.8226 0.3348 0.1974 0.048 Uiso 1 1 calc R . .
C30 C 1.1509(2) 0.33292(10) 0.27370(14) 0.0419(5) Uani 1 1 d DU A .
H30A H 1.1605 0.2933 0.2684 0.063 Uiso 1 1 calc R . .
H30B H 1.2141 0.3458 0.3252 0.063 Uiso 1 1 calc R . .
H30C H 1.1672 0.3514 0.2259 0.063 Uiso 1 1 calc R . .
C31 C 0.9382(5) 0.17635(18) 0.4378(3) 0.0296(8) Uani 0.436(4) 1 d PDU A 1
H31 H 0.8684 0.1662 0.4641 0.036 Uiso 0.436(4) 1 calc PR A 1
C31A C 1.0182(4) 0.17585(13) 0.4418(2) 0.0256(6) Uani 0.564(4) 1 d PDU A 2
H31A H 1.0514 0.1626 0.3953 0.031 Uiso 0.564(4) 1 calc PR A 2
C32 C 0.9101(6) 0.14471(19) 0.3568(3) 0.0463(12) Uani 0.436(4) 1 d PDU A 1
H32A H 0.8282 0.1580 0.3179 0.069 Uiso 0.436(4) 1 calc PR A 1
H32B H 0.9017 0.1057 0.3677 0.069 Uiso 0.436(4) 1 calc PR A 1
H32C H 0.9823 0.1500 0.3325 0.069 Uiso 0.436(4) 1 calc PR A 1
C32A C 0.8947(3) 0.14298(14) 0.4393(3) 0.0362(8) Uani 0.564(4) 1 d PDU A 2
H32D H 0.8581 0.1562 0.4830 0.054 Uiso 0.564(4) 1 calc PR A 2
H32E H 0.9174 0.1041 0.4486 0.054 Uiso 0.564(4) 1 calc PR A 2
H32F H 0.8297 0.1475 0.3848 0.054 Uiso 0.564(4) 1 calc PR A 2
C33 C 1.0689(5) 0.1597(2) 0.4986(4) 0.0328(10) Uani 0.436(4) 1 d PDU A 1
H33A H 1.1397 0.1673 0.4738 0.049 Uiso 0.436(4) 1 calc PR A 1
H33B H 1.0674 0.1205 0.5107 0.049 Uiso 0.436(4) 1 calc PR A 1
H33C H 1.0837 0.1806 0.5503 0.049 Uiso 0.436(4) 1 calc PR A 1
C33A C 1.1257(4) 0.16610(17) 0.5234(3) 0.0323(8) Uani 0.564(4) 1 d PDU A 2
H33D H 1.2038 0.1873 0.5234 0.048 Uiso 0.564(4) 1 calc PR A 2
H33E H 1.1478 0.1270 0.5289 0.048 Uiso 0.564(4) 1 calc PR A 2
H33F H 1.0946 0.1777 0.5702 0.048 Uiso 0.564(4) 1 calc PR A 2
C34 C 0.8080(6) 0.3608(3) 0.5219(4) 0.0268(9) Uani 0.436(4) 1 d PDU A 1
H34 H 0.8563 0.3964 0.5347 0.032 Uiso 0.436(4) 1 calc PR A 1
C34A C 0.8470(5) 0.35240(19) 0.5307(3) 0.0263(8) Uani 0.564(4) 1 d PDU A 2
H34A H 0.8854 0.3901 0.5389 0.032 Uiso 0.564(4) 1 calc PR A 2
C35 C 0.6654(6) 0.3748(3) 0.4754(4) 0.0322(12) Uani 0.436(4) 1 d PDU A 1
H35A H 0.6617 0.3929 0.4226 0.048 Uiso 0.436(4) 1 calc PR A 1
H35B H 0.6299 0.3994 0.5096 0.048 Uiso 0.436(4) 1 calc PR A 1
H35C H 0.6133 0.3411 0.4641 0.048 Uiso 0.436(4) 1 calc PR A 1
C35A C 0.6985(5) 0.3585(2) 0.4900(3) 0.0324(10) Uani 0.564(4) 1 d PDU A 2
H35D H 0.6826 0.3761 0.4354 0.049 Uiso 0.564(4) 1 calc PR A 2
H35E H 0.6611 0.3811 0.5256 0.049 Uiso 0.564(4) 1 calc PR A 2
H35F H 0.6573 0.3223 0.4830 0.049 Uiso 0.564(4) 1 calc PR A 2
C36 C 0.8152(7) 0.3343(3) 0.6051(3) 0.0342(12) Uani 0.436(4) 1 d PDU A 1
H36A H 0.7638 0.3003 0.5955 0.051 Uiso 0.436(4) 1 calc PR A 1
H36B H 0.7796 0.3595 0.6384 0.051 Uiso 0.436(4) 1 calc PR A 1
H36C H 0.9068 0.3259 0.6349 0.051 Uiso 0.436(4) 1 calc PR A 1
C36A C 0.8729(6) 0.3263(2) 0.6170(3) 0.0377(11) Uani 0.564(4) 1 d PDU A 2
H36D H 0.8283 0.2908 0.6116 0.056 Uiso 0.564(4) 1 calc PR A 2
H36E H 0.8395 0.3503 0.6528 0.056 Uiso 0.564(4) 1 calc PR A 2
H36F H 0.9674 0.3210 0.6416 0.056 Uiso 0.564(4) 1 calc PR A 2
C37 C 0.4457(8) 0.4956(5) 0.1559(6) 0.0449(11) Uani 0.459(19) 1 d PDU A 1
H37A H 0.4404 0.4818 0.0996 0.054 Uiso 0.459(19) 1 calc PR A 1
H37B H 0.5036 0.5282 0.1672 0.054 Uiso 0.459(19) 1 calc PR A 1
C37A C 0.4526(6) 0.5108(4) 0.1723(5) 0.0446(10) Uani 0.541(19) 1 d PDU A 2
H37C H 0.4561 0.5014 0.1156 0.053 Uiso 0.541(19) 1 calc PR A 2
H37D H 0.5024 0.5451 0.1904 0.053 Uiso 0.541(19) 1 calc PR A 2
C38 C 0.3100(9) 0.5110(5) 0.1603(7) 0.0470(12) Uani 0.459(19) 1 d PDU A 1
H38A H 0.2485 0.5167 0.1040 0.056 Uiso 0.459(19) 1 calc PR A 1
H38B H 0.3126 0.5446 0.1938 0.056 Uiso 0.459(19) 1 calc PR A 1
C38A C 0.3112(8) 0.5168(4) 0.1741(6) 0.0471(11) Uani 0.541(19) 1 d PDU A 2
H38C H 0.2541 0.5303 0.1200 0.056 Uiso 0.541(19) 1 calc PR A 2
H38D H 0.3050 0.5422 0.2187 0.056 Uiso 0.541(19) 1 calc PR A 2
C39 C 0.2714(8) 0.4611(6) 0.2026(8) 0.0454(11) Uani 0.459(19) 1 d PDU A 1
H39A H 0.2406 0.4305 0.1631 0.055 Uiso 0.459(19) 1 calc PR A 1
H39B H 0.2034 0.4701 0.2301 0.055 Uiso 0.459(19) 1 calc PR A 1
C39A C 0.2736(7) 0.4585(5) 0.1914(7) 0.0472(12) Uani 0.541(19) 1 d PDU A 2
H39C H 0.2005 0.4588 0.2166 0.057 Uiso 0.541(19) 1 calc PR A 2
H39D H 0.2472 0.4366 0.1394 0.057 Uiso 0.541(19) 1 calc PR A 2
C40 C 0.4040(8) 0.4486(5) 0.2660(5) 0.0449(10) Uani 0.459(19) 1 d PDU A 1
H40A H 0.4238 0.4751 0.3126 0.054 Uiso 0.459(19) 1 calc PR A 1
H40B H 0.4056 0.4111 0.2886 0.054 Uiso 0.459(19) 1 calc PR A 1
C40A C 0.3974(6) 0.4355(4) 0.2517(5) 0.0446(10) Uani 0.541(19) 1 d PDU A 2
H40C H 0.3989 0.4423 0.3101 0.054 Uiso 0.541(19) 1 calc PR A 2
H40D H 0.4050 0.3957 0.2433 0.054 Uiso 0.541(19) 1 calc PR A 2
C41 C 0.5087(8) 0.3409(3) 0.1577(4) 0.0515(11) Uani 0.399(5) 1 d PDU A 1
H41A H 0.5502 0.3507 0.1140 0.062 Uiso 0.399(5) 1 calc PR A 1
H41B H 0.4311 0.3646 0.1515 0.062 Uiso 0.399(5) 1 calc PR A 1
C41A C 0.5192(5) 0.3180(2) 0.1693(3) 0.0557(9) Uani 0.601(5) 1 d PDU A 2
H41C H 0.5195 0.3457 0.1262 0.067 Uiso 0.601(5) 1 calc PR A 2
H41D H 0.4289 0.3148 0.1737 0.067 Uiso 0.601(5) 1 calc PR A 2
C42 C 0.4701(7) 0.2826(3) 0.1511(4) 0.0589(13) Uani 0.399(5) 1 d PDU A 1
H42A H 0.4584 0.2688 0.0939 0.071 Uiso 0.399(5) 1 calc PR A 1
H42B H 0.3872 0.2773 0.1655 0.071 Uiso 0.399(5) 1 calc PR A 1
C42A C 0.5652(4) 0.26395(18) 0.1468(2) 0.0517(9) Uani 0.601(5) 1 d PDU A 2
H42C H 0.6272 0.2688 0.1134 0.062 Uiso 0.601(5) 1 calc PR A 2
H42D H 0.4904 0.2413 0.1148 0.062 Uiso 0.601(5) 1 calc PR A 2
C43 C 0.5823(7) 0.2534(3) 0.2129(4) 0.0447(10) Uani 0.399(5) 1 d PDU A 1
H43A H 0.6564 0.2466 0.1897 0.054 Uiso 0.399(5) 1 calc PR A 1
H43B H 0.5538 0.2183 0.2315 0.054 Uiso 0.399(5) 1 calc PR A 1
C43A C 0.6341(5) 0.23764(19) 0.2318(3) 0.0488(8) Uani 0.601(5) 1 d PDU A 2
H43C H 0.5842 0.2056 0.2422 0.059 Uiso 0.601(5) 1 calc PR A 2
H43D H 0.7242 0.2259 0.2347 0.059 Uiso 0.601(5) 1 calc PR A 2
C44 C 0.6173(11) 0.2957(3) 0.2829(5) 0.0423(10) Uani 0.399(5) 1 d PDU A 1
H44A H 0.5578 0.2929 0.3182 0.051 Uiso 0.399(5) 1 calc PR A 1
H44B H 0.7089 0.2910 0.3182 0.051 Uiso 0.399(5) 1 calc PR A 1
C44A C 0.6362(7) 0.28321(19) 0.2941(3) 0.0421(8) Uani 0.601(5) 1 d PDU A 2
H44C H 0.5693 0.2763 0.3232 0.050 Uiso 0.601(5) 1 calc PR A 2
H44D H 0.7234 0.2851 0.3361 0.050 Uiso 0.601(5) 1 calc PR A 2

loop_
_atom_site_aniso_label
_atom_site_aniso_U_11
_atom_site_aniso_U_22
_atom_site_aniso_U_33
_atom_site_aniso_U_23
_atom_site_aniso_U_13
_atom_site_aniso_U_12
Na1 0.0198(3) 0.0463(4) 0.0237(3) 0.0005(3) 0.0015(2) -0.0033(3)
Na2 0.0271(3) 0.0366(4) 0.0251(3) -0.0009(3) 0.0094(2) 0.0009(3)
O1 0.0185(6) 0.0804(19) 0.0264(13) 0.0125(14) 0.0057(7) 0.0022(9)
O1A 0.0196(6) 0.0780(17) 0.0301(14) 0.0139(13) 0.0059(7) 0.0046(8)
O2 0.0414(16) 0.0574(11) 0.0290(17) -0.0043(13) 0.0012(13) -0.0202(12)
O2A 0.0373(12) 0.0588(10) 0.0256(13) -0.0088(11) 0.0077(10) -0.0217(11)
N1 0.0239(5) 0.0316(5) 0.0229(5) 0.0043(5) 0.0046(5) 0.0071(4)
N2 0.0216(5) 0.0269(5) 0.0197(6) 0.0028(4) 0.0039(4) -0.0020(4)
C1 0.0227(4) 0.0232(6) 0.0172(7) 0.0016(5) 0.0032(4) 0.0029(4)
C2 0.0198(5) 0.0226(6) 0.0167(7) 0.0013(5) 0.0026(4) -0.0002(4)
C3 0.0206(6) 0.0287(8) 0.0194(7) 0.0018(6) 0.0019(5) 0.0026(5)
C4 0.0178(6) 0.0411(9) 0.0222(8) -0.0016(7) 0.0036(6) -0.0023(6)
C5 0.0278(6) 0.0373(8) 0.0219(8) -0.0019(7) 0.0065(6) -0.0115(7)
C6 0.0320(6) 0.0235(7) 0.0199(7) 0.0015(6) 0.0054(6) -0.0038(5)
C7 0.0249(13) 0.0331(7) 0.0216(7) 0.0019(6) 0.0001(9) 0.0086(8)
C7A 0.0258(18) 0.0348(9) 0.0213(10) 0.0016(9) 0.0005(13) 0.0099(10)
C8 0.0190(10) 0.0243(9) 0.0231(7) 0.0029(6) 0.0032(8) -0.0011(8)
C8A 0.0212(16) 0.0263(13) 0.0222(10) 0.0022(9) 0.0025(13) 0.0015(12)
C9 0.0206(19) 0.0252(11) 0.0223(9) 0.0025(8) 0.0035(11) 0.0000(9)
C9A 0.021(2) 0.0262(16) 0.0214(13) 0.0013(13) 0.0025(17) 0.0016(15)
C10 0.0257(17) 0.0260(9) 0.0222(9) 0.0024(8) 0.0011(10) 0.0022(11)
C10A 0.025(2) 0.0269(15) 0.0223(13) 0.0006(13) 0.0016(15) 0.0040(14)
C11 0.0304(17) 0.0271(13) 0.0234(8) 0.0002(8) 0.0002(11) 0.0066(12)
C11A 0.026(2) 0.029(2) 0.0226(13) 0.0008(14) 0.0028(17) 0.0065(17)
C12 0.0311(16) 0.0314(11) 0.0222(8) 0.0021(7) 0.0015(9) 0.0082(11)
C12A 0.030(2) 0.0329(17) 0.0223(11) 0.0016(12) 0.0023(14) 0.0099(14)
C13 0.0238(8) 0.0288(8) 0.0231(7) 0.0046(6) 0.0060(6) 0.0042(6)
C14 0.0345(9) 0.0296(9) 0.0263(9) -0.0022(6) 0.0059(7) 0.0033(7)
C15 0.0282(9) 0.0619(14) 0.0389(11) 0.0068(10) 0.0164(8) 0.0067(8)
C16 0.0291(16) 0.0250(10) 0.0260(13) 0.0027(11) -0.0024(12) 0.0022(13)
C16A 0.029(2) 0.0263(16) 0.0226(18) 0.0001(17) 0.002(2) 0.0050(16)
C17 0.0291(15) 0.036(2) 0.028(2) 0.0043(18) -0.0047(15) 0.0028(14)
C17A 0.027(2) 0.034(4) 0.033(5) -0.003(4) -0.002(3) 0.007(2)
C18 0.037(2) 0.0238(11) 0.045(3) -0.0018(16) -0.005(2) 0.0044(16)
C18A 0.035(4) 0.026(3) 0.034(4) 0.003(3) -0.002(4) 0.004(3)
C19 0.0415(17) 0.0395(14) 0.0224(8) 0.0015(10) 0.0016(12) 0.0164(13)
C19A 0.041(3) 0.041(2) 0.0209(14) 0.0013(18) 0.002(2) 0.018(2)
C20 0.0450(19) 0.075(3) 0.0267(14) 0.0110(18) 0.0102(13) 0.0218(17)
C20A 0.042(4) 0.079(5) 0.029(3) 0.011(4) 0.013(2) 0.016(3)
C21 0.076(3) 0.0407(16) 0.0274(15) -0.0048(12) -0.0055(18) 0.0206(16)
C21A 0.081(5) 0.045(3) 0.024(3) -0.004(2) -0.005(3) 0.033(3)
C22 0.0315(19) 0.0249(7) 0.0208(13) 0.0012(9) 0.0032(10) -0.0057(9)
C22A 0.0307(18) 0.0245(7) 0.0208(12) 0.0015(8) 0.0035(9) -0.0054(8)
C23 0.0319(17) 0.0251(9) 0.0227(9) 0.0031(11) 0.0021(10) 0.0000(14)
C23A 0.0323(15) 0.0259(9) 0.0228(8) 0.0027(9) 0.0029(9) 0.0002(12)
C24 0.029(2) 0.0259(9) 0.0258(15) 0.0029(10) 0.0053(14) 0.0004(16)
C24A 0.0274(19) 0.0267(9) 0.0255(12) 0.0030(9) 0.0075(12) -0.0010(13)
C25 0.0262(19) 0.0263(10) 0.0272(14) 0.0044(9) 0.0043(14) -0.0002(12)
C25A 0.0240(16) 0.0237(9) 0.0254(12) 0.0011(8) 0.0070(12) -0.0013(10)
C26 0.027(2) 0.0258(10) 0.0187(15) 0.0044(11) 0.0005(15) -0.0017(15)
C26A 0.0296(18) 0.0229(9) 0.0218(12) 0.0024(9) 0.0057(13) 0.0010(12)
C27 0.032(2) 0.0245(10) 0.0220(13) 0.0036(10) 0.0030(12) -0.0029(13)
C27A 0.0307(18) 0.0218(9) 0.0213(11) 0.0003(8) 0.0043(12) -0.0021(11)
C28 0.0331(8) 0.0245(8) 0.0262(7) 0.0023(6) 0.0082(6) 0.0050(7)
C29 0.0382(9) 0.0353(10) 0.0236(6) 0.0027(7) 0.0095(6) 0.0021(8)
C30 0.0350(8) 0.0502(13) 0.0416(11) 0.0018(10) 0.0128(7) 0.0099(9)
C31 0.0262(18) 0.0267(11) 0.0355(16) 0.0058(11) 0.0085(15) 0.0001(14)
C31A 0.0241(15) 0.0246(9) 0.0301(13) 0.0025(10) 0.0110(11) 0.0018(11)
C32 0.060(3) 0.0275(17) 0.042(2) -0.0002(15) 0.0000(19) 0.001(2)
C32A 0.0327(15) 0.0245(14) 0.054(2) -0.0015(15) 0.0178(14) -0.0041(12)
C33 0.030(2) 0.033(2) 0.035(2) 0.0080(18) 0.0099(15) 0.0075(18)
C33A 0.0319(18) 0.0337(18) 0.0319(18) 0.0079(14) 0.0103(12) 0.0066(15)
C34 0.034(2) 0.0245(17) 0.0188(16) 0.0040(14) 0.0039(15) -0.0040(17)
C34A 0.0365(19) 0.0190(14) 0.0234(13) 0.0008(11) 0.0085(13) -0.0039(13)
C35 0.031(2) 0.039(4) 0.027(2) 0.006(2) 0.0093(18) -0.0029(18)
C35A 0.0350(19) 0.033(3) 0.032(2) -0.0049(18) 0.0145(15) -0.0045(16)
C36 0.050(3) 0.028(3) 0.0230(18) 0.0062(16) 0.0092(19) -0.005(3)
C36A 0.062(3) 0.028(2) 0.0272(15) 0.0049(15) 0.0189(18) 0.004(2)
C37 0.0224(13) 0.084(2) 0.027(2) 0.0148(17) 0.0060(14) 0.0068(16)
C37A 0.0221(12) 0.081(2) 0.029(2) 0.0152(17) 0.0049(14) 0.0072(13)
C38 0.0243(14) 0.089(2) 0.027(2) 0.0116(18) 0.0070(16) 0.0088(14)
C38A 0.0235(12) 0.0880(18) 0.029(2) 0.0129(18) 0.0073(15) 0.0099(12)
C39 0.0224(10) 0.089(2) 0.027(2) 0.0088(19) 0.0104(13) 0.0082(15)
C39A 0.0209(9) 0.0908(19) 0.032(2) 0.0114(19) 0.0105(13) 0.0062(13)
C40 0.0229(11) 0.085(2) 0.028(2) 0.0116(17) 0.0089(12) 0.0033(17)
C40A 0.0232(9) 0.086(2) 0.028(2) 0.0125(17) 0.0115(14) 0.0048(14)
C41 0.052(2) 0.0573(17) 0.0337(18) -0.0075(17) -0.0048(16) -0.0167(19)
C41A 0.0526(17) 0.0710(16) 0.0343(14) -0.0147(14) -0.0017(12) -0.0234(14)
C42 0.062(2) 0.0572(19) 0.0416(19) -0.0071(17) -0.0102(17) -0.0181(18)
C42A 0.0544(19) 0.0703(18) 0.0321(12) -0.0190(12) 0.0154(13) -0.0338(15)
C43 0.044(2) 0.0559(13) 0.0306(18) -0.0068(15) 0.0045(17) -0.0196(18)
C43A 0.055(2) 0.0594(13) 0.0354(16) -0.0181(12) 0.0181(15) -0.0271(15)
C44 0.043(2) 0.0560(14) 0.0275(16) -0.0062(14) 0.0090(15) -0.0220(19)
C44A 0.046(2) 0.0525(12) 0.0304(13) -0.0115(11) 0.0154(14) -0.0214(16)

loop_
_atom_type_symbol
_atom_type_description
_atom_type_scat_dispersion_real
_atom_type_scat_dispersion_imag
_atom_type_scat_source
C C 0.0181 0.0091 'International Tables Vol C Tables 4.2.6.8 and 6.1.1.4'
H H 0.0000 0.0000 'International Tables Vol C Tables 4.2.6.8 and 6.1.1.4'
N N 0.0311 0.0180 'International Tables Vol C Tables 4.2.6.8 and 6.1.1.4'
Na Na 0.1353 0.1239 'International Tables Vol C Tables 4.2.6.8 and 6.1.1.4'
O O 0.0492 0.0322 'International Tables Vol C Tables 4.2.6.8 and 6.1.1.4'

loop_
_geom_angle_atom_site_label_1
_geom_angle_atom_site_label_2
_geom_angle_atom_site_label_3
_geom_angle
_geom_angle_site_symmetry_1
_geom_angle_site_symmetry_3
O2 Na1 O1 77.1(3) . .
O2 Na1 O1A 85.3(3) . .
O1 Na1 O1A 9.2(2) . .
O2 Na1 N1 179.4(2) . .
O1 Na1 N1 102.4(2) . .
O1A Na1 N1 94.3(2) . .
O2 Na1 N2 111.35(19) . .
O1 Na1 N2 154.2(2) . .
O1A Na1 N2 146.7(2) . .
N1 Na1 N2 69.22(5) . .
O2 Na1 O2A 6.7(3) . .
O1 Na1 O2A 83.2(2) . .
O1A Na1 O2A 91.1(2) . .
N1 Na1 O2A 173.89(12) . .
N2 Na1 O2A 104.68(12) . .
O2 Na1 C1 156.0(2) . .
O1 Na1 C1 126.5(2) . .
O1A Na1 C1 118.56(19) . .
N1 Na1 C1 24.37(5) . .
N2 Na1 C1 49.94(5) . .
O2A Na1 C1 150.29(13) . .
O2 Na1 Na2 132.1(2) . .
O1 Na1 Na2 108.4(2) . .
O1A Na1 Na2 99.9(2) . .
N1 Na1 Na2 48.32(4) . .
N2 Na1 Na2 47.34(4) . .
O2A Na1 Na2 127.79(12) . .
C1 Na1 Na2 50.61(3) . .
N2 Na2 N1 67.61(5) . .
N2 Na2 C4 152.73(6) . 3_766
N1 Na2 C4 139.33(6) . 3_766
N2 Na2 C2 30.57(5) . .
N1 Na2 C2 55.63(5) . .
C4 Na2 C2 148.79(6) 3_766 .
N2 Na2 C1 55.64(5) . .
N1 Na2 C1 30.00(5) . .
C4 Na2 C1 142.72(6) 3_766 .
C2 Na2 C1 31.18(5) . .
N2 Na2 C3 150.25(6) . 3_766
N1 Na2 C3 117.91(6) . 3_766
C4 Na2 C3 29.83(5) 3_766 3_766
C2 Na2 C3 125.27(6) . 3_766
C1 Na2 C3 112.99(6) . 3_766
N2 Na2 C5 124.48(6) . 3_766
N1 Na2 C5 167.32(6) . 3_766
C4 Na2 C5 28.32(6) 3_766 3_766
C2 Na2 C5 132.09(6) . 3_766
C1 Na2 C5 150.61(6) . 3_766
C3 Na2 C5 49.97(5) 3_766 3_766
N2 Na2 Na1 46.75(4) . .
N1 Na2 Na1 46.36(4) . .
C4 Na2 Na1 148.58(5) 3_766 .
C2 Na2 Na1 62.49(4) . .
C1 Na2 Na1 61.87(4) . .
C3 Na2 Na1 158.37(5) 3_766 .
C5 Na2 Na1 143.55(5) 3_766 .
N2 Na2 Na2 82.30(4) . 3_766
N1 Na2 Na2 88.64(4) . 3_766
C4 Na2 Na2 92.66(5) 3_766 3_766
C2 Na2 Na2 57.10(4) . 3_766
C1 Na2 Na2 61.20(4) . 3_766
C3 Na2 Na2 69.08(4) 3_766 3_766
C5 Na2 Na2 89.41(4) 3_766 3_766
Na1 Na2 Na2 118.55(3) . 3_766
C37 O1 C40 106.2(5) . .
C37 O1 Na1 132.2(4) . .
C40 O1 Na1 116.7(4) . .
C37A O1A C40A 111.2(4) . .
C37A O1A Na1 134.6(4) . .
C40A O1A Na1 113.1(4) . .
C44 O2 C41 109.3(5) . .
C44 O2 Na1 128.2(4) . .
C41 O2 Na1 122.1(4) . .
C41A O2A C44A 104.0(3) . .
C41A O2A Na1 124.6(3) . .
C44A O2A Na1 130.6(3) . .
C1 N1 C7 116.8(5) . .
C1 N1 C7A 119.1(10) . .
C1 N1 Na1 109.98(11) . .
C7 N1 Na1 113.4(5) . .
C7A N1 Na1 111.3(10) . .
C1 N1 Na2 86.56(10) . .
C7 N1 Na2 139.4(3) . .
C7A N1 Na2 138.9(6) . .
Na1 N1 Na2 85.31(6) . .
C2 N2 C22 119.9(11) . .
C2 N2 C22A 117.3(8) . .
C2 N2 Na1 109.83(10) . .
C22 N2 Na1 111.4(14) . .
C22A N2 Na1 112.2(10) . .
C2 N2 Na2 86.30(10) . .
C22 N2 Na2 137.6(5) . .
C22A N2 Na2 139.9(4) . .
Na1 N2 Na2 85.90(5) . .
N1 C1 C6 125.43(16) . .
N1 C1 C2 116.85(15) . .
C6 C1 C2 117.71(15) . .
N1 C1 Na2 63.43(9) . .
C6 C1 Na2 136.39(12) . .
C2 C1 Na2 72.98(9) . .
N1 C1 Na1 45.65(9) . .
C6 C1 Na1 153.11(11) . .
C2 C1 Na1 77.00(9) . .
Na2 C1 Na1 67.52(4) . .
N2 C2 C3 125.24(15) . .
N2 C2 C1 117.07(14) . .
C3 C2 C1 117.69(15) . .
N2 C2 Na2 63.13(9) . .
C3 C2 Na2 132.52(12) . .
C1 C2 Na2 75.84(9) . .
C4 C3 C2 122.44(16) . .
C4 C3 Na2 69.29(10) . 3_766
C2 C3 Na2 94.46(11) . 3_766
C4 C3 H3 118.8 . .
C2 C3 H3 118.8 . .
Na2 C3 H3 106.6 3_766 .
C5 C4 C3 119.53(16) . .
C5 C4 Na2 86.28(11) . 3_766
C3 C4 Na2 80.88(10) . 3_766
C5 C4 H4 120.2 . .
C3 C4 H4 120.2 . .
Na2 C4 H4 102.8 3_766 .
C4 C5 C6 119.88(16) . .
C4 C5 Na2 65.39(10) . 3_766
C6 C5 Na2 91.76(11) . 3_766
C4 C5 H5 120.1 . .
C6 C5 H5 120.1 . .
Na2 C5 H5 112.6 3_766 .
C5 C6 C1 122.66(17) . .
C5 C6 H6 118.7 . .
C1 C6 H6 118.7 . .
C8 C7 N1 120.7(6) . .
C8 C7 C12 116.1(4) . .
N1 C7 C12 123.1(5) . .
C12A C7A C8A 122.1(10) . .
C12A C7A N1 114.8(11) . .
C8A C7A N1 121.8(12) . .
C9 C8 C7 121.4(5) . .
C9 C8 C13 116.2(5) . .
C7 C8 C13 122.4(6) . .
C9A C8A C7A 115.5(11) . .
C9A C8A C13 123.6(10) . .
C7A C8A C13 120.2(12) . .
C10 C9 C8 122.0(5) . .
C10 C9 H9 119.0 . .
C8 C9 H9 119.0 . .
C10A C9A C8A 123.8(13) . .
C10A C9A H9A 118.1 . .
C8A C9A H9A 118.1 . .
C9 C10 C11 117.3(4) . .
C9 C10 C16 122.6(4) . .
C11 C10 C16 120.0(4) . .
C9A C10A C11A 117.8(10) . .
C9A C10A C16A 119.6(10) . .
C11A C10A C16A 122.3(8) . .
C10 C11 C12 121.9(3) . .
C10 C11 H11 119.0 . .
C12 C11 H11 119.0 . .
C10A C11A C12A 123.0(8) . .
C10A C11A H11A 118.5 . .
C12A C11A H11A 118.5 . .
C11 C12 C7 120.9(4) . .
C11 C12 C19 119.2(3) . .
C7 C12 C19 119.6(4) . .
C11A C12A C7A 117.6(8) . .
C11A C12A C19A 119.2(7) . .
C7A C12A C19A 123.2(8) . .
C8 C13 C15 112.6(3) . .
C8A C13 C15 111.0(6) . .
C8 C13 C14 111.5(3) . .
C8A C13 C14 111.8(6) . .
C15 C13 C14 109.53(16) . .
C8 C13 H13 107.7 . .
C8A C13 H13 109.1 . .
C15 C13 H13 107.7 . .
C14 C13 H13 107.7 . .
C8 C13 H13A 106.7 . .
C8A C13 H13A 108.1 . .
C15 C13 H13A 108.1 . .
C14 C13 H13A 108.1 . .
C13 C14 H14A 109.5 . .
C13 C14 H14B 109.5 . .
H14A C14 H14B 109.5 . .
C13 C14 H14C 109.5 . .
H14A C14 H14C 109.5 . .
H14B C14 H14C 109.5 . .
C13 C15 H15A 109.5 . .
C13 C15 H15B 109.5 . .
H15A C15 H15B 109.5 . .
C13 C15 H15C 109.5 . .
H15A C15 H15C 109.5 . .
H15B C15 H15C 109.5 . .
C10 C16 C17 109.6(3) . .
C10 C16 C18 112.1(5) . .
C17 C16 C18 107.4(8) . .
C10 C16 H16 109.2 . .
C17 C16 H16 109.2 . .
C18 C16 H16 109.2 . .
C10A C16A C18A 112.9(10) . .
C10A C16A C17A 111.3(8) . .
C18A C16A C17A 117.4(18) . .
C10A C16A H16A 104.6 . .
C18A C16A H16A 104.6 . .
C17A C16A H16A 104.6 . .
C16A C17A H17D 109.5 . .
C16A C17A H17E 109.5 . .
H17D C17A H17E 109.5 . .
C16A C17A H17F 109.5 . .
H17D C17A H17F 109.5 . .
H17E C17A H17F 109.5 . .
C16A C18A H18D 109.5 . .
C16A C18A H18E 109.5 . .
H18D C18A H18E 109.5 . .
C16A C18A H18F 109.5 . .
H18D C18A H18F 109.5 . .
H18E C18A H18F 109.5 . .
C12 C19 C20 110.0(3) . .
C12 C19 C21 113.4(3) . .
C20 C19 C21 111.3(3) . .
C12 C19 H19 107.3 . .
C20 C19 H19 107.3 . .
C21 C19 H19 107.3 . .
C20A C19A C21A 114.6(8) . .
C20A C19A C12A 110.2(6) . .
C21A C19A C12A 112.2(6) . .
C20A C19A H19A 106.4 . .
C21A C19A H19A 106.4 . .
C12A C19A H19A 106.4 . .
C19A C20A H20D 109.5 . .
C19A C20A H20E 109.5 . .
H20D C20A H20E 109.5 . .
C19A C20A H20F 109.5 . .
H20D C20A H20F 109.5 . .
H20E C20A H20F 109.5 . .
C19A C21A H21D 109.5 . .
C19A C21A H21E 109.5 . .
H21D C21A H21E 109.5 . .
C19A C21A H21F 109.5 . .
H21D C21A H21F 109.5 . .
H21E C21A H21F 109.5 . .
N2 C22 C27 114.3(8) . .
N2 C22 C23 120.6(9) . .
C27 C22 C23 123.2(9) . .
C23A C22A N2 124.2(7) . .
C23A C22A C27A 113.9(6) . .
N2 C22A C27A 121.8(6) . .
C24 C23 C22 113.8(7) . .
C24 C23 C28 122.3(7) . .
C22 C23 C28 123.6(9) . .
C24A C23A C22A 124.2(6) . .
C24A C23A C28 114.0(5) . .
C22A C23A C28 121.7(7) . .
C25 C24 C23 125.3(6) . .
C25 C24 H24 117.3 . .
C23 C24 H24 117.3 . .
C25A C24A C23A 120.6(4) . .
C25A C24A H24A 119.7 . .
C23A C24A H24A 119.7 . .
C26 C25 C24 117.2(5) . .
C26 C25 C31 120.8(4) . .
C24 C25 C31 122.0(5) . .
C24A C25A C26A 117.3(3) . .
C24A C25A C31A 121.9(3) . .
C26A C25A C31A 120.8(3) . .
C25 C26 C27 123.6(5) . .
C25 C26 H26 118.2 . .
C27 C26 H26 118.2 . .
C25A C26A C27A 122.4(3) . .
C25A C26A H26A 118.8 . .
C27A C26A H26A 118.8 . .
C26 C27 C22 116.6(6) . .
C26 C27 C34 119.5(5) . .
C22 C27 C34 123.9(6) . .
C26A C27A C22A 121.6(4) . .
C26A C27A C34A 120.8(4) . .
C22A C27A C34A 117.5(5) . .
C23A C28 C29 112.5(4) . .
C23A C28 C30 110.8(3) . .
C29 C28 C30 109.89(16) . .
C29 C28 C23 108.9(4) . .
C30 C28 C23 114.5(4) . .
C23A C28 H28 107.9 . .
C29 C28 H28 107.8 . .
C30 C28 H28 107.8 . .
C23 C28 H28 107.8 . .
C23A C28 H28A 107.8 . .
C29 C28 H28A 107.8 . .
C30 C28 H28A 107.8 . .
C23 C28 H28A 107.7 . .
C28 C29 H29A 109.5 . .
C28 C29 H29B 109.5 . .
H29A C29 H29B 109.5 . .
C28 C29 H29C 109.5 . .
H29A C29 H29C 109.5 . .
H29B C29 H29C 109.5 . .
C28 C30 H30A 109.5 . .
C28 C30 H30B 109.5 . .
H30A C30 H30B 109.5 . .
C28 C30 H30C 109.5 . .
H30A C30 H30C 109.5 . .
H30B C30 H30C 109.5 . .
C32 C31 C25 113.1(4) . .
C32 C31 C33 111.5(4) . .
C25 C31 C33 111.1(4) . .
C32 C31 H31 106.9 . .
C25 C31 H31 106.9 . .
C33 C31 H31 106.9 . .
C33A C31A C25A 111.0(3) . .
C33A C31A C32A 110.9(3) . .
C25A C31A C32A 111.3(3) . .
C33A C31A H31A 107.8 . .
C25A C31A H31A 107.8 . .
C32A C31A H31A 107.8 . .
C31A C32A H32D 109.5 . .
C31A C32A H32E 109.5 . .
H32D C32A H32E 109.5 . .
C31A C32A H32F 109.5 . .
H32D C32A H32F 109.5 . .
H32E C32A H32F 109.5 . .
C31A C33A H33D 109.5 . .
C31A C33A H33E 109.5 . .
H33D C33A H33E 109.5 . .
C31A C33A H33F 109.5 . .
H33D C33A H33F 109.5 . .
H33E C33A H33F 109.5 . .
C27 C34 C36 114.7(5) . .
C27 C34 C35 111.7(4) . .
C36 C34 C35 109.8(5) . .
C27 C34 H34 106.7 . .
C36 C34 H34 106.7 . .
C35 C34 H34 106.7 . .
C27A C34A C36A 114.6(3) . .
C27A C34A C35A 109.9(3) . .
C36A C34A C35A 109.8(4) . .
C27A C34A H34A 107.4 . .
C36A C34A H34A 107.4 . .
C35A C34A H34A 107.4 . .
C34A C35A H35D 109.5 . .
C34A C35A H35E 109.5 . .
H35D C35A H35E 109.5 . .
C34A C35A H35F 109.5 . .
H35D C35A H35F 109.5 . .
H35E C35A H35F 109.5 . .
C34A C36A H36D 109.5 . .
C34A C36A H36E 109.5 . .
H36D C36A H36E 109.5 . .
C34A C36A H36F 109.5 . .
H36D C36A H36F 109.5 . .
H36E C36A H36F 109.5 . .
O1 C37 C38 108.5(5) . .
O1 C37 H37A 110.0 . .
C38 C37 H37A 110.0 . .
O1 C37 H37B 110.0 . .
C38 C37 H37B 110.0 . .
H37A C37 H37B 108.4 . .
O1A C37A C38A 104.3(4) . .
O1A C37A H37C 110.9 . .
C38A C37A H37C 110.9 . .
O1A C37A H37D 110.9 . .
C38A C37A H37D 110.9 . .
H37C C37A H37D 108.9 . .
C37 C38 C39 102.4(6) . .
C37 C38 H38A 111.3 . .
C39 C38 H38A 111.3 . .
C37 C38 H38B 111.3 . .
C39 C38 H38B 111.3 . .
H38A C38 H38B 109.2 . .
C37A C38A C39A 103.3(5) . .
C37A C38A H38C 111.1 . .
C39A C38A H38C 111.1 . .
C37A C38A H38D 111.1 . .
C39A C38A H38D 111.1 . .
H38C C38A H38D 109.1 . .
C38 C39 C40 99.4(6) . .
C38 C39 H39A 111.9 . .
C40 C39 H39A 111.9 . .
C38 C39 H39B 111.9 . .
C40 C39 H39B 111.9 . .
H39A C39 H39B 109.6 . .
C40A C39A C38A 104.2(6) . .
C40A C39A H39C 110.9 . .
C38A C39A H39C 110.9 . .
C40A C39A H39D 110.9 . .
C38A C39A H39D 110.9 . .
H39C C39A H39D 108.9 . .
O1 C40 C39 103.4(5) . .
O1 C40 H40A 111.1 . .
C39 C40 H40A 111.1 . .
O1 C40 H40B 111.1 . .
C39 C40 H40B 111.1 . .
H40A C40 H40B 109.1 . .
O1A C40A C39A 103.4(5) . .
O1A C40A H40C 111.1 . .
C39A C40A H40C 111.1 . .
O1A C40A H40D 111.1 . .
C39A C40A H40D 111.1 . .
H40C C40A H40D 109.0 . .
O2 C41 C42 105.9(5) . .
O2 C41 H41A 110.5 . .
C42 C41 H41A 110.5 . .
O2 C41 H41B 110.5 . .
C42 C41 H41B 110.5 . .
H41A C41 H41B 108.7 . .
O2A C41A C42A 106.9(4) . .
O2A C41A H41C 110.3 . .
C42A C41A H41C 110.3 . .
O2A C41A H41D 110.3 . .
C42A C41A H41D 110.3 . .
H41C C41A H41D 108.6 . .
C41 C42 C43 104.8(5) . .
C41 C42 H42A 110.8 . .
C43 C42 H42A 110.8 . .
C41 C42 H42B 110.8 . .
C43 C42 H42B 110.8 . .
H42A C42 H42B 108.9 . .
C41A C42A C43A 103.7(3) . .
C41A C42A H42C 111.0 . .
C43A C42A H42C 111.0 . .
C41A C42A H42D 111.0 . .
C43A C42A H42D 111.0 . .
H42C C42A H42D 109.0 . .
C42 C43 C44 100.1(5) . .
C42 C43 H43A 111.8 . .
C44 C43 H43A 111.8 . .
C42 C43 H43B 111.8 . .
C44 C43 H43B 111.8 . .
H43A C43 H43B 109.5 . .
C44A C43A C42A 103.8(4) . .
C44A C43A H43C 111.0 . .
C42A C43A H43C 111.0 . .
C44A C43A H43D 111.0 . .
C42A C43A H43D 111.0 . .
H43C C43A H43D 109.0 . .
O2 C44 C43 103.8(5) . .
O2 C44 H44A 111.0 . .
C43 C44 H44A 111.0 . .
O2 C44 H44B 111.0 . .
C43 C44 H44B 111.0 . .
H44A C44 H44B 109.0 . .
O2A C44A C43A 107.4(4) . .
O2A C44A H44C 110.2 . .
C43A C44A H44C 110.2 . .
O2A C44A H44D 110.2 . .
C43A C44A H44D 110.2 . .
H44C C44A H44D 108.5 . .

loop_
_geom_bond_atom_site_label_1
_geom_bond_atom_site_label_2
_geom_bond_distance
_geom_bond_site_symmetry_2
Na1 O2 2.190(5) .
Na1 O1 2.314(5) .
Na1 O1A 2.336(5) .
Na1 N1 2.3788(18) .
Na1 N2 2.3923(15) .
Na1 O2A 2.434(3) .
Na1 C1 3.1263(18) .
Na1 Na2 3.2758(10) .
Na2 N2 2.4153(16) .
Na2 N1 2.4549(16) .
Na2 C4 2.6453(19) 3_766
Na2 C2 2.7020(18) .
Na2 C1 2.7398(18) .
Na2 C3 2.7922(19) 3_766
Na2 C5 2.9035(19) 3_766
O1 C37 1.432(7) .
O1 C40 1.478(9) .
O1A C37A 1.456(7) .
O1A C40A 1.503(8) .
O2 C44 1.441(7) .
O2 C41 1.447(7) .
O2A C41A 1.438(5) .
O2A C44A 1.439(5) .
N1 C1 1.372(2) .
N1 C7 1.414(6) .
N1 C7A 1.426(12) .
N2 C2 1.377(2) .
N2 C22 1.411(10) .
N2 C22A 1.411(8) .
C1 C6 1.404(2) .
C1 C2 1.463(2) .
C2 C3 1.408(2) .
C3 C4 1.407(3) .
C3 Na2 2.7922(19) 3_766
C3 H3 0.9500 .
C4 C5 1.380(3) .
C4 Na2 2.6453(19) 3_766
C4 H4 0.9500 .
C5 C6 1.400(3) .
C5 Na2 2.9034(19) 3_766
C5 H5 0.9500 .
C6 H6 0.9500 .
C7 C8 1.407(6) .
C7 C12 1.426(6) .
C7A C12A 1.420(13) .
C7A C8A 1.425(12) .
C8 C9 1.399(6) .
C8 C13 1.517(5) .
C8A C9A 1.414(13) .
C8A C13 1.527(9) .
C9 C10 1.383(5) .
C9 H9 0.9500 .
C9A C10A 1.385(10) .
C9A H9A 0.9500 .
C10 C11 1.393(4) .
C10 C16 1.529(5) .
C10A C11A 1.385(9) .
C10A C16A 1.517(10) .
C11 C12 1.396(4) .
C11 H11 0.9500 .
C11A C12A 1.388(9) .
C11A H11A 0.9500 .
C12 C19 1.516(4) .
C12A C19A 1.529(8) .
C13 C15 1.530(2) .
C13 C14 1.537(3) .
C13 H13 1.0000 .
C13 H13A 1.0000 .
C14 H14A 0.9800 .
C14 H14B 0.9800 .
C14 H14C 0.9800 .
C15 H15A 0.9800 .
C15 H15B 0.9800 .
C15 H15C 0.9800 .
C16 C17 1.530(5) .
C16 C18 1.544(7) .
C16 H16 1.0000 .
C16A C18A 1.539(12) .
C16A C17A 1.543(9) .
C16A H16A 1.0000 .
C17 H17A 0.9800 .
C17 H17B 0.9800 .
C17 H17C 0.9800 .
C17A H17D 0.9800 .
C17A H17E 0.9800 .
C17A H17F 0.9800 .
C18 H18A 0.9800 .
C18 H18B 0.9800 .
C18 H18C 0.9800 .
C18A H18D 0.9800 .
C18A H18E 0.9800 .
C18A H18F 0.9800 .
C19 C20 1.526(5) .
C19 C21 1.540(5) .
C19 H19 1.0000 .
C19A C20A 1.524(9) .
C19A C21A 1.527(9) .
C19A H19A 1.0000 .
C20 H20A 0.9800 .
C20 H20B 0.9800 .
C20 H20C 0.9800 .
C20A H20D 0.9800 .
C20A H20E 0.9800 .
C20A H20F 0.9800 .
C21 H21A 0.9800 .
C21 H21B 0.9800 .
C21 H21C 0.9800 .
C21A H21D 0.9800 .
C21A H21E 0.9800 .
C21A H21F 0.9800 .
C22 C27 1.432(10) .
C22 C23 1.434(10) .
C22A C23A 1.410(8) .
C22A C27A 1.426(8) .
C23 C24 1.414(10) .
C23 C28 1.534(7) .
C23A C24A 1.396(8) .
C23A C28 1.519(6) .
C24 C25 1.399(7) .
C24 H24 0.9500 .
C24A C25A 1.384(5) .
C24A H24A 0.9500 .
C25 C26 1.379(6) .
C25 C31 1.522(6) .
C25A C26A 1.393(5) .
C25A C31A 1.527(4) .
C26 C27 1.399(6) .
C26 H26 0.9500 .
C26A C27A 1.399(5) .
C26A H26A 0.9500 .
C27 C34 1.517(6) .
C27A C34A 1.518(5) .
C28 C29 1.532(3) .
C28 C30 1.533(3) .
C28 H28 1.0000 .
C28 H28A 1.0000 .
C29 H29A 0.9800 .
C29 H29B 0.9800 .
C29 H29C 0.9800 .
C30 H30A 0.9800 .
C30 H30B 0.9800 .
C30 H30C 0.9800 .
C31 C32 1.516(6) .
C31 C33 1.522(6) .
C31 H31 1.0000 .
C31A C33A 1.526(5) .
C31A C32A 1.532(5) .
C31A H31A 1.0000 .
C32 H32A 0.9800 .
C32 H32B 0.9800 .
C32 H32C 0.9800 .
C32A H32D 0.9800 .
C32A H32E 0.9800 .
C32A H32F 0.9800 .
C33 H33A 0.9800 .
C33 H33B 0.9800 .
C33 H33C 0.9800 .
C33A H33D 0.9800 .
C33A H33E 0.9800 .
C33A H33F 0.9800 .
C34 C36 1.521(6) .
C34 C35 1.531(6) .
C34 H34 1.0000 .
C34A C36A 1.533(5) .
C34A C35A 1.536(5) .
C34A H34A 1.0000 .
C35 H35A 0.9800 .
C35 H35B 0.9800 .
C35 H35C 0.9800 .
C35A H35D 0.9800 .
C35A H35E 0.9800 .
C35A H35F 0.9800 .
C36 H36A 0.9800 .
C36 H36B 0.9800 .
C36 H36C 0.9800 .
C36A H36D 0.9800 .
C36A H36E 0.9800 .
C36A H36F 0.9800 .
C37 C38 1.517(8) .
C37 H37A 0.9900 .
C37 H37B 0.9900 .
C37A C38A 1.524(7) .
C37A H37C 0.9900 .
C37A H37D 0.9900 .
C38 C39 1.527(10) .
C38 H38A 0.9900 .
C38 H38B 0.9900 .
C38A C39A 1.531(10) .
C38A H38C 0.9900 .
C38A H38D 0.9900 .
C39 C40 1.531(9) .
C39 H39A 0.9900 .
C39 H39B 0.9900 .
C39A C40A 1.517(8) .
C39A H39C 0.9900 .
C39A H39D 0.9900 .
C40 H40A 0.9900 .
C40 H40B 0.9900 .
C40A H40C 0.9900 .
C40A H40D 0.9900 .
C41 C42 1.477(8) .
C41 H41A 0.9900 .
C41 H41B 0.9900 .
C41A C42A 1.495(7) .
C41A H41C 0.9900 .
C41A H41D 0.9900 .
C42 C43 1.513(8) .
C42 H42A 0.9900 .
C42 H42B 0.9900 .
C42A C43A 1.542(6) .
C42A H42C 0.9900 .
C42A H42D 0.9900 .
C43 C44 1.528(8) .
C43 H43A 0.9900 .
C43 H43B 0.9900 .
C43A C44A 1.522(6) .
C43A H43C 0.9900 .
C43A H43D 0.9900 .
C44 H44A 0.9900 .
C44 H44B 0.9900 .
C44A H44C 0.9900 .
C44A H44D 0.9900 .

loop_
_geom_torsion_atom_site_label_1
_geom_torsion_atom_site_label_2
_geom_torsion_atom_site_label_3
_geom_torsion_atom_site_label_4
_geom_torsion
_geom_torsion_site_symmetry_1
_geom_torsion_site_symmetry_4
O2 Na1 Na2 N2 80.4(3) . .
O1 Na1 Na2 N2 169.6(2) . .
O1A Na1 Na2 N2 173.08(15) . .
N1 Na1 Na2 N2 -100.04(7) . .
O2A Na1 Na2 N2 73.82(17) . .
C1 Na1 Na2 N2 -67.93(6) . .
O2 Na1 Na2 N1 -179.5(3) . .
O1 Na1 Na2 N1 -90.4(2) . .
O1A Na1 Na2 N1 -86.87(15) . .
N2 Na1 Na2 N1 100.04(7) . .
O2A Na1 Na2 N1 173.87(18) . .
C1 Na1 Na2 N1 32.11(6) . .
O2 Na1 Na2 C4 -62.8(3) . 3_766
O1 Na1 Na2 C4 26.4(2) . 3_766
O1A Na1 Na2 C4 29.85(18) . 3_766
N1 Na1 Na2 C4 116.72(11) . 3_766
N2 Na1 Na2 C4 -143.24(11) . 3_766
O2A Na1 Na2 C4 -69.4(2) . 3_766
C1 Na1 Na2 C4 148.83(11) . 3_766
O2 Na1 Na2 C2 113.0(3) . .
O1 Na1 Na2 C2 -157.9(2) . .
O1A Na1 Na2 C2 -154.36(15) . .
N1 Na1 Na2 C2 -67.48(6) . .
N2 Na1 Na2 C2 32.56(6) . .
O2A Na1 Na2 C2 106.38(17) . .
C1 Na1 Na2 C2 -35.38(5) . .
O2 Na1 Na2 C1 148.4(3) . .
O1 Na1 Na2 C1 -122.5(2) . .
O1A Na1 Na2 C1 -118.98(15) . .
N1 Na1 Na2 C1 -32.11(6) . .
N2 Na1 Na2 C1 67.93(6) . .
O2A Na1 Na2 C1 141.76(17) . .
O2 Na1 Na2 C3 -130.1(3) . 3_766
O1 Na1 Na2 C3 -40.9(2) . 3_766
O1A Na1 Na2 C3 -37.43(19) . 3_766
N1 Na1 Na2 C3 49.44(13) . 3_766
N2 Na1 Na2 C3 149.48(13) . 3_766
O2A Na1 Na2 C3 -136.7(2) . 3_766
C1 Na1 Na2 C3 81.55(13) . 3_766
O2 Na1 Na2 C5 -11.5(3) . 3_766
O1 Na1 Na2 C5 77.6(2) . 3_766
O1A Na1 Na2 C5 81.10(16) . 3_766
N1 Na1 Na2 C5 167.97(10) . 3_766
N2 Na1 Na2 C5 -91.98(9) . 3_766
O2A Na1 Na2 C5 -18.16(19) . 3_766
C1 Na1 Na2 C5 -159.92(9) . 3_766
O2 Na1 Na2 Na2 124.3(3) . 3_766
O1 Na1 Na2 Na2 -146.6(2) . 3_766
O1A Na1 Na2 Na2 -143.07(14) . 3_766
N1 Na1 Na2 Na2 -56.20(6) . 3_766
N2 Na1 Na2 Na2 43.84(6) . 3_766
O2A Na1 Na2 Na2 117.66(17) . 3_766
C1 Na1 Na2 Na2 -24.09(5) . 3_766
O2 Na1 O1 C37 -131.4(7) . .
O1A Na1 O1 C37 76.0(18) . .
N1 Na1 O1 C37 48.2(6) . .
N2 Na1 O1 C37 115.9(6) . .
O2A Na1 O1 C37 -134.3(6) . .
C1 Na1 O1 C37 43.9(6) . .
Na2 Na1 O1 C37 98.1(6) . .
O2 Na1 O1 C40 77.1(10) . .
O1A Na1 O1 C40 -75.5(19) . .
N1 Na1 O1 C40 -103.2(10) . .
N2 Na1 O1 C40 -35.6(14) . .
O2A Na1 O1 C40 74.3(10) . .
C1 Na1 O1 C40 -107.5(9) . .
Na2 Na1 O1 C40 -53.4(10) . .
O2 Na1 O1A C37A -126.6(5) . .
O1 Na1 O1A C37A -100(2) . .
N1 Na1 O1A C37A 53.0(5) . .
N2 Na1 O1A C37A 110.7(5) . .
O2A Na1 O1A C37A -129.9(5) . .
C1 Na1 O1A C37A 51.0(5) . .
Na2 Na1 O1A C37A 101.4(5) . .
O2 Na1 O1A C40A 40.4(8) . .
O1 Na1 O1A C40A 67.1(17) . .
N1 Na1 O1A C40A -140.0(8) . .
N2 Na1 O1A C40A -82.3(9) . .
O2A Na1 O1A C40A 37.2(8) . .
C1 Na1 O1A C40A -141.9(7) . .
Na2 Na1 O1A C40A -91.6(8) . .
O1 Na1 O2 C44 -142.0(9) . .
O1A Na1 O2 C44 -137.8(9) . .
N2 Na1 O2 C44 12.4(9) . .
O2A Na1 O2 C44 13(3) . .
C1 Na1 O2 C44 47.2(13) . .
Na2 Na1 O2 C44 -38.7(10) . .
O1 Na1 O2 C41 45.8(7) . .
O1A Na1 O2 C41 50.0(7) . .
N2 Na1 O2 C41 -159.8(7) . .
O2A Na1 O2 C41 -159(4) . .
C1 Na1 O2 C41 -125.0(6) . .
Na2 Na1 O2 C41 149.1(6) . .
O2 Na1 O2A C41A 23(3) . .
O1 Na1 O2A C41A 47.1(5) . .
O1A Na1 O2A C41A 51.7(5) . .
N2 Na1 O2A C41A -158.0(4) . .
C1 Na1 O2A C41A -130.0(4) . .
Na2 Na1 O2A C41A 155.2(4) . .
O2 Na1 O2A C44A -169(4) . .
O1 Na1 O2A C44A -144.5(5) . .
O1A Na1 O2A C44A -139.9(5) . .
N2 Na1 O2A C44A 10.4(5) . .
C1 Na1 O2A C44A 38.4(7) . .
Na2 Na1 O2A C44A -36.5(6) . .
O1 Na1 N1 C1 -171.6(2) . .
O1A Na1 N1 C1 -175.9(2) . .
N2 Na1 N1 C1 33.85(11) . .
Na2 Na1 N1 C1 84.62(11) . .
O1 Na1 N1 C7 -38.9(4) . .
O1A Na1 N1 C7 -43.1(4) . .
N2 Na1 N1 C7 166.6(4) . .
C1 Na1 N1 C7 132.8(4) . .
Na2 Na1 N1 C7 -142.6(4) . .
O1 Na1 N1 C7A -37.5(8) . .
O1A Na1 N1 C7A -41.8(8) . .
N2 Na1 N1 C7A 168.0(8) . .
C1 Na1 N1 C7A 134.1(8) . .
Na2 Na1 N1 C7A -141.3(8) . .
O1 Na1 N1 Na2 103.75(18) . .
O1A Na1 N1 Na2 99.48(17) . .
N2 Na1 N1 Na2 -50.76(5) . .
C1 Na1 N1 Na2 -84.62(11) . .
N2 Na2 N1 C1 -59.52(10) . .
C4 Na2 N1 C1 115.21(11) 3_766 .
C2 Na2 N1 C1 -27.34(9) . .
C3 Na2 N1 C1 88.09(11) 3_766 .
C5 Na2 N1 C1 103.9(3) 3_766 .
Na1 Na2 N1 C1 -110.39(11) . .
Na2 Na2 N1 C1 22.72(10) 3_766 .
N2 Na2 N1 C7 171.9(7) . .
C4 Na2 N1 C7 -13.3(8) 3_766 .
C2 Na2 N1 C7 -155.9(7) . .
C1 Na2 N1 C7 -128.5(8) . .
C3 Na2 N1 C7 -40.5(7) 3_766 .
C5 Na2 N1 C7 -24.6(8) 3_766 .
Na1 Na2 N1 C7 121.1(7) . .
Na2 Na2 N1 C7 -105.8(7) 3_766 .
N2 Na2 N1 C7A 168.3(17) . .
C4 Na2 N1 C7A -17.0(17) 3_766 .
C2 Na2 N1 C7A -159.6(17) . .
C1 Na2 N1 C7A -132.2(17) . .
C3 Na2 N1 C7A -44.1(17) 3_766 .
C5 Na2 N1 C7A -28.3(17) 3_766 .
Na1 Na2 N1 C7A 117.4(17) . .
Na2 Na2 N1 C7A -109.5(17) 3_766 .
N2 Na2 N1 Na1 50.87(5) . .
C4 Na2 N1 Na1 -134.40(8) 3_766 .
C2 Na2 N1 Na1 83.05(6) . .
C1 Na2 N1 Na1 110.39(11) . .
C3 Na2 N1 Na1 -161.53(5) 3_766 .
C5 Na2 N1 Na1 -145.7(2) 3_766 .
Na2 Na2 N1 Na1 133.10(4) 3_766 .
O2 Na1 N2 C2 147.2(3) . .
O1 Na1 N2 C2 -107.8(5) . .
O1A Na1 N2 C2 -97.0(3) . .
N1 Na1 N2 C2 -32.70(11) . .
O2A Na1 N2 C2 147.11(18) . .
C1 Na1 N2 C2 -15.22(10) . .
Na2 Na1 N2 C2 -84.57(11) . .
O2 Na1 N2 C22 11.9(6) . .
O1 Na1 N2 C22 116.9(7) . .
O1A Na1 N2 C22 127.6(6) . .
N1 Na1 N2 C22 -168.0(6) . .
O2A Na1 N2 C22 11.8(6) . .
C1 Na1 N2 C22 -150.5(6) . .
Na2 Na1 N2 C22 140.1(6) . .
O2 Na1 N2 C22A 14.8(5) . .
O1 Na1 N2 C22A 119.8(7) . .
O1A Na1 N2 C22A 130.5(5) . .
N1 Na1 N2 C22A -165.1(4) . .
O2A Na1 N2 C22A 14.7(5) . .
C1 Na1 N2 C22A -147.6(4) . .
Na2 Na1 N2 C22A 143.0(4) . .
O2 Na1 N2 Na2 -128.3(3) . .
O1 Na1 N2 Na2 -23.2(5) . .
O1A Na1 N2 Na2 -12.5(3) . .
N1 Na1 N2 Na2 51.87(5) . .
O2A Na1 N2 Na2 -128.32(15) . .
C1 Na1 N2 Na2 69.35(6) . .
N1 Na2 N2 C2 59.79(9) . .
C4 Na2 N2 C2 -112.70(14) 3_766 .
C1 Na2 N2 C2 28.32(8) . .
C3 Na2 N2 C2 -47.63(15) 3_766 .
C5 Na2 N2 C2 -115.86(10) 3_766 .
Na1 Na2 N2 C2 110.21(10) . .
Na2 Na2 N2 C2 -31.91(8) 3_766 .
N1 Na2 N2 C22 -168(2) . .
C4 Na2 N2 C22 19(2) 3_766 .
C2 Na2 N2 C22 132(2) . .
C1 Na2 N2 C22 160(2) . .
C3 Na2 N2 C22 84(2) 3_766 .
C5 Na2 N2 C22 16(2) 3_766 .
Na1 Na2 N2 C22 -118(2) . .
Na2 Na2 N2 C22 100(2) 3_766 .
N1 Na2 N2 C22A -170.6(16) . .
C4 Na2 N2 C22A 16.9(16) 3_766 .
C2 Na2 N2 C22A 129.6(16) . .
C1 Na2 N2 C22A 157.9(16) . .
C3 Na2 N2 C22A 82.0(16) 3_766 .
C5 Na2 N2 C22A 13.7(16) 3_766 .
Na1 Na2 N2 C22A -120.2(16) . .
Na2 Na2 N2 C22A 97.7(16) 3_766 .
N1 Na2 N2 Na1 -50.42(5) . .
C4 Na2 N2 Na1 137.09(12) 3_766 .
C2 Na2 N2 Na1 -110.21(10) . .
C1 Na2 N2 Na1 -81.89(6) . .
C3 Na2 N2 Na1 -157.84(10) 3_766 .
C5 Na2 N2 Na1 133.93(6) 3_766 .
Na2 Na2 N2 Na1 -142.13(4) 3_766 .
C7 N1 C1 C6 15.6(4) . .
C7A N1 C1 C6 16.6(8) . .
Na1 N1 C1 C6 146.63(15) . .
Na2 N1 C1 C6 -129.62(16) . .
C7 N1 C1 C2 -163.1(4) . .
C7A N1 C1 C2 -162.1(8) . .
Na1 N1 C1 C2 -32.05(17) . .
Na2 N1 C1 C2 51.69(14) . .
C7 N1 C1 Na2 145.2(4) . .
C7A N1 C1 Na2 146.2(8) . .
Na1 N1 C1 Na2 -83.75(8) . .
C7 N1 C1 Na1 -131.0(4) . .
C7A N1 C1 Na1 -130.1(8) . .
Na2 N1 C1 Na1 83.75(8) . .
N2 Na2 C1 N1 105.15(11) . .
C4 Na2 C1 N1 -103.26(13) 3_766 .
C2 Na2 C1 N1 132.93(15) . .
C3 Na2 C1 N1 -106.38(11) 3_766 .
C5 Na2 C1 N1 -154.27(13) 3_766 .
Na1 Na2 C1 N1 50.29(9) . .
Na2 Na2 C1 N1 -153.86(11) 3_766 .
N2 Na2 C1 C6 -140.35(19) . .
N1 Na2 C1 C6 114.5(2) . .
C4 Na2 C1 C6 11.2(2) 3_766 .
C2 Na2 C1 C6 -112.6(2) . .
C3 Na2 C1 C6 8.12(19) 3_766 .
C5 Na2 C1 C6 -39.8(2) 3_766 .
Na1 Na2 C1 C6 164.79(18) . .
Na2 Na2 C1 C6 -39.36(16) 3_766 .
N2 Na2 C1 C2 -27.78(9) . .
N1 Na2 C1 C2 -132.93(15) . .
C4 Na2 C1 C2 123.81(12) 3_766 .
C3 Na2 C1 C2 120.69(9) 3_766 .
C5 Na2 C1 C2 72.79(15) 3_766 .
Na1 Na2 C1 C2 -82.64(9) . .
Na2 Na2 C1 C2 73.20(9) 3_766 .
N2 Na2 C1 Na1 54.86(5) . .
N1 Na2 C1 Na1 -50.29(9) . .
C4 Na2 C1 Na1 -153.55(9) 3_766 .
C2 Na2 C1 Na1 82.64(9) . .
C3 Na2 C1 Na1 -156.67(5) 3_766 .
C5 Na2 C1 Na1 155.44(12) 3_766 .
Na2 Na2 C1 Na1 155.85(5) 3_766 .
O2 Na1 C1 N1 179.0(6) . .
O1 Na1 C1 N1 10.2(3) . .
O1A Na1 C1 N1 4.7(2) . .
N2 Na1 C1 N1 -137.12(13) . .
O2A Na1 C1 N1 -173.4(3) . .
Na2 Na1 C1 N1 -74.19(11) . .
O2 Na1 C1 C6 96.7(7) . .
O1 Na1 C1 C6 -72.1(4) . .
O1A Na1 C1 C6 -77.6(3) . .
N1 Na1 C1 C6 -82.2(3) . .
N2 Na1 C1 C6 140.6(3) . .
O2A Na1 C1 C6 104.3(4) . .
Na2 Na1 C1 C6 -156.4(3) . .
O2 Na1 C1 C2 -30.1(6) . .
O1 Na1 C1 C2 161.1(2) . .
O1A Na1 C1 C2 155.6(2) . .
N1 Na1 C1 C2 150.92(16) . .
N2 Na1 C1 C2 13.80(9) . .
O2A Na1 C1 C2 -22.5(3) . .
Na2 Na1 C1 C2 76.73(9) . .
O2 Na1 C1 Na2 -106.9(6) . .
O1 Na1 C1 Na2 84.4(2) . .
O1A Na1 C1 Na2 78.8(2) . .
N1 Na1 C1 Na2 74.19(11) . .
N2 Na1 C1 Na2 -62.93(6) . .
O2A Na1 C1 Na2 -99.3(3) . .
C22 N2 C2 C3 -20.0(11) . .
C22A N2 C2 C3 -21.3(8) . .
Na1 N2 C2 C3 -150.97(14) . .
Na2 N2 C2 C3 124.74(16) . .
C22 N2 C2 C1 159.8(11) . .
C22A N2 C2 C1 158.5(8) . .
Na1 N2 C2 C1 28.83(17) . .
Na2 N2 C2 C1 -55.46(14) . .
C22 N2 C2 Na2 -144.8(11) . .
C22A N2 C2 Na2 -146.0(8) . .
Na1 N2 C2 Na2 84.29(7) . .
N1 C1 C2 N2 2.1(2) . .
C6 C1 C2 N2 -176.74(15) . .
Na2 C1 C2 N2 49.27(13) . .
Na1 C1 C2 N2 -20.87(12) . .
N1 C1 C2 C3 -178.13(15) . .
C6 C1 C2 C3 3.1(2) . .
Na2 C1 C2 C3 -130.91(15) . .
Na1 C1 C2 C3 158.95(15) . .
N1 C1 C2 Na2 -47.22(13) . .
C6 C1 C2 Na2 133.99(15) . .
Na1 C1 C2 Na2 -70.15(3) . .
N1 Na2 C2 N2 -104.51(10) . .
C4 Na2 C2 N2 125.36(13) 3_766 .
C1 Na2 C2 N2 -130.84(14) . .
C3 Na2 C2 N2 153.32(9) 3_766 .
C5 Na2 C2 N2 88.33(11) 3_766 .
Na1 Na2 C2 N2 -50.42(8) . .
Na2 Na2 C2 N2 141.39(10) 3_766 .
N2 Na2 C2 C3 -114.4(2) . .
N1 Na2 C2 C3 141.10(18) . .
C4 Na2 C2 C3 11.0(2) 3_766 .
C1 Na2 C2 C3 114.8(2) . .
C3 Na2 C2 C3 38.9(2) 3_766 .
C5 Na2 C2 C3 -26.1(2) 3_766 .
Na1 Na2 C2 C3 -164.81(18) . .
Na2 Na2 C2 C3 27.00(15) 3_766 .
N2 Na2 C2 C1 130.84(14) . .
N1 Na2 C2 C1 26.33(9) . .
C4 Na2 C2 C1 -103.80(14) 3_766 .
C3 Na2 C2 C1 -75.84(11) 3_766 .
C5 Na2 C2 C1 -140.83(10) 3_766 .
Na1 Na2 C2 C1 80.43(9) . .
Na2 Na2 C2 C1 -87.76(9) 3_766 .
N2 C2 C3 C4 176.69(16) . .
C1 C2 C3 C4 -3.1(2) . .
Na2 C2 C3 C4 -99.22(19) . .
N2 C2 C3 Na2 -115.06(16) . 3_766
C1 C2 C3 Na2 65.14(15) . 3_766
Na2 C2 C3 Na2 -30.97(16) . 3_766
C2 C3 C4 C5 1.4(3) . .
Na2 C3 C4 C5 -80.42(16) 3_766 .
C2 C3 C4 Na2 81.85(16) . 3_766
C3 C4 C5 C6 0.3(3) . .
Na2 C4 C5 C6 -77.04(16) 3_766 .
C3 C4 C5 Na2 77.33(15) . 3_766
C4 C5 C6 C1 -0.2(3) . .
Na2 C5 C6 C1 -62.60(17) 3_766 .
N1 C1 C6 C5 179.78(17) . .
C2 C1 C6 C5 -1.5(3) . .
Na2 C1 C6 C5 92.6(2) . .
Na1 C1 C6 C5 -119.8(2) . .
C1 N1 C7 C8 77.0(8) . .
C7A N1 C7 C8 -83(20) . .
Na1 N1 C7 C8 -52.4(8) . .
Na2 N1 C7 C8 -164.0(4) . .
C1 N1 C7 C12 -107.4(8) . .
C7A N1 C7 C12 92(20) . .
Na1 N1 C7 C12 123.2(8) . .
Na2 N1 C7 C12 11.6(14) . .
C1 N1 C7A C12A -121.1(15) . .
C7 N1 C7A C12A -101(21) . .
Na1 N1 C7A C12A 109.4(16) . .
Na2 N1 C7A C12A 1(3) . .
C1 N1 C7A C8A 71(2) . .
C7 N1 C7A C8A 91(20) . .
Na1 N1 C7A C8A -58(2) . .
Na2 N1 C7A C8A -166.5(8) . .
N1 C7 C8 C9 171.1(9) . .
C12 C7 C8 C9 -4.8(9) . .
N1 C7 C8 C13 -9.2(10) . .
C12 C7 C8 C13 175.0(7) . .
C12A C7A C8A C9A 2(2) . .
N1 C7A C8A C9A 169(2) . .
C12A C7A C8A C13 -168.0(18) . .
N1 C7A C8A C13 -1(2) . .
C7 C8 C9 C10 -0.3(9) . .
C13 C8 C9 C10 179.9(7) . .
C7A C8A C9A C10A 1(2) . .
C13 C8A C9A C10A 171.3(16) . .
C8 C9 C10 C11 3.9(9) . .
C8 C9 C10 C16 -173.0(6) . .
C8A C9A C10A C11A -4(2) . .
C8A C9A C10A C16A -178.3(15) . .
C9 C10 C11 C12 -2.2(7) . .
C16 C10 C11 C12 174.8(3) . .
C9A C10A C11A C12A 3.1(17) . .
C16A C10A C11A C12A 177.3(9) . .
C10 C11 C12 C7 -3.1(7) . .
C10 C11 C12 C19 -176.8(3) . .
C8 C7 C12 C11 6.5(10) . .
N1 C7 C12 C11 -169.3(6) . .
C8 C7 C12 C19 -179.9(5) . .
N1 C7 C12 C19 4.3(12) . .
C10A C11A C12A C7A 0.3(17) . .
C10A C11A C12A C19A -177.6(9) . .
C8A C7A C12A C11A -3(2) . .
N1 C7A C12A C11A -170.8(13) . .
C8A C7A C12A C19A 174.6(13) . .
N1 C7A C12A C19A 7(3) . .
C9 C8 C13 C8A 32(31) . .
C7 C8 C13 C8A -148(31) . .
C9 C8 C13 C15 57.2(6) . .
C7 C8 C13 C15 -122.6(6) . .
C9 C8 C13 C14 -66.4(6) . .
C7 C8 C13 C14 113.8(6) . .
C9A C8A C13 C8 -142(32) . .
C7A C8A C13 C8 28(31) . .
C9A C8A C13 C15 63.0(16) . .
C7A C8A C13 C15 -127.4(13) . .
C9A C8A C13 C14 -59.7(15) . .
C7A C8A C13 C14 110.0(13) . .
C9 C10 C16 C17 104.4(7) . .
C11 C10 C16 C17 -72.4(6) . .
C9 C10 C16 C18 -136.5(9) . .
C11 C10 C16 C18 46.7(8) . .
C9A C10A C16A C18A -108(2) . .
C11A C10A C16A C18A 77.7(19) . .
C9A C10A C16A C17A 117.4(16) . .
C11A C10A C16A C17A -56.8(15) . .
C11 C12 C19 C20 83.3(4) . .
C7 C12 C19 C20 -90.4(6) . .
C11 C12 C19 C21 -42.0(4) . .
C7 C12 C19 C21 144.3(6) . .
C11A C12A C19A C20A 88.1(9) . .
C7A C12A C19A C20A -89.7(15) . .
C11A C12A C19A C21A -40.9(10) . .
C7A C12A C19A C21A 141.3(15) . .
C2 N2 C22 C27 136.0(16) . .
C22A N2 C22 C27 159(48) . .
Na1 N2 C22 C27 -94(2) . .
Na2 N2 C22 C27 15(4) . .
C2 N2 C22 C23 -59(3) . .
C22A N2 C22 C23 -36(44) . .
Na1 N2 C22 C23 71(2) . .
Na2 N2 C22 C23 179.4(9) . .
C2 N2 C22A C23A -56(2) . .
C22 N2 C22A C23A 147(48) . .
Na1 N2 C22A C23A 72(2) . .
Na2 N2 C22A C23A -176.4(8) . .
C2 N2 C22A C27A 126.5(15) . .
C22 N2 C22A C27A -31(44) . .
Na1 N2 C22A C27A -104.9(18) . .
Na2 N2 C22A C27A 6(3) . .
N2 C22 C23 C24 -169.5(19) . .
C27 C22 C23 C24 -6(3) . .
N2 C22 C23 C28 5(3) . .
C27 C22 C23 C28 168.6(17) . .
N2 C22A C23A C24A -177.2(14) . .
C27A C22A C23A C24A 0(2) . .
N2 C22A C23A C28 -1(3) . .
C27A C22A C23A C28 176.1(11) . .
C22 C23 C24 C25 2.4(16) . .
C28 C23 C24 C25 -172.4(7) . .
C22A C23A C24A C25A 0.1(15) . .
C28 C23A C24A C25A -176.2(5) . .
C23 C24 C25 C26 0.7(7) . .
C23 C24 C25 C31 -178.2(6) . .
C23A C24A C25A C26A -0.4(6) . .
C23A C24A C25A C31A -178.8(4) . .
C24 C25 C26 C27 -0.4(7) . .
C31 C25 C26 C27 178.5(5) . .
C24A C25A C26A C27A 0.6(5) . .
C31A C25A C26A C27A 179.0(3) . .
C25 C26 C27 C22 -3.0(16) . .
C25 C26 C27 C34 176.4(5) . .
N2 C22 C27 C26 170.9(15) . .
C23 C22 C27 C26 7(3) . .
N2 C22 C27 C34 -8(3) . .
C23 C22 C27 C34 -172.8(16) . .
C25A C26A C27A C22A -0.4(13) . .
C25A C26A C27A C34A 177.8(3) . .
C23A C22A C27A C26A 0(2) . .
N2 C22A C27A C26A 177.5(13) . .
C23A C22A C27A C34A -178.2(11) . .
N2 C22A C27A C34A -1(2) . .
C24A C23A C28 C29 70.0(6) . .
C22A C23A C28 C29 -106.4(13) . .
C24A C23A C28 C30 -53.4(6) . .
C22A C23A C28 C30 130.2(13) . .
C24A C23A C28 C23 100(11) . .
C22A C23A C28 C23 -76(11) . .
C24 C23 C28 C23A -88(11) . .
C22 C23 C28 C23A 98(11) . .
C24 C23 C28 C29 62.8(7) . .
C22 C23 C28 C29 -111.5(17) . .
C24 C23 C28 C30 -60.7(8) . .
C22 C23 C28 C30 125.1(17) . .
C26 C25 C31 C32 142.9(5) . .
C24 C25 C31 C32 -38.1(6) . .
C26 C25 C31 C33 -90.8(5) . .
C24 C25 C31 C33 88.1(5) . .
C24A C25A C31A C33A 114.3(4) . .
C26A C25A C31A C33A -64.1(4) . .
C24A C25A C31A C32A -121.7(4) . .
C26A C25A C31A C32A 59.9(4) . .
C26 C27 C34 C36 28.4(7) . .
C22 C27 C34 C36 -152.3(16) . .
C26 C27 C34 C35 -97.4(6) . .
C22 C27 C34 C35 81.9(17) . .
C26A C27A C34A C36A 25.2(5) . .
C22A C27A C34A C36A -156.4(12) . .
C26A C27A C34A C35A -98.9(4) . .
C22A C27A C34A C35A 79.4(12) . .
C40 O1 C37 C38 -7.1(9) . .
Na1 O1 C37 C38 -160.8(7) . .
C40A O1A C37A C38A 14.1(8) . .
Na1 O1A C37A C38A -178.6(6) . .
O1 C37 C38 C39 -20.9(10) . .
O1A C37A C38A C39A -31.3(8) . .
C37 C38 C39 C40 38.8(10) . .
C37A C38A C39A C40A 37.2(9) . .
C37 O1 C40 C39 32.5(9) . .
Na1 O1 C40 C39 -169.2(6) . .
C38 C39 C40 O1 -44.1(11) . .
C37A O1A C40A C39A 9.0(8) . .
Na1 O1A C40A C39A -161.2(5) . .
C38A C39A C40A O1A -28.3(9) . .
C44 O2 C41 C42 -1.1(10) . .
Na1 O2 C41 C42 172.5(7) . .
C44A O2A C41A C42A -38.9(6) . .
Na1 O2A C41A C42A 132.1(4) . .
O2 C41 C42 C43 -23.7(9) . .
O2A C41A C42A C43A 28.4(5) . .
C41 C42 C43 C44 37.5(8) . .
C41A C42A C43A C44A -7.5(5) . .
C41 O2 C44 C43 25.0(10) . .
Na1 O2 C44 C43 -148.0(7) . .
C42 C43 C44 O2 -37.8(8) . .
C41A O2A C44A C43A 33.5(6) . .
Na1 O2A C44A C43A -136.7(4) . .
C42A C43A C44A O2A -15.6(5) . .
